data_4318229
loop_
_publ_author_name
'M. Kaliva'
'T. Giannadaki'
'A. Salifoglou'
'C. P. Raptopoulou'
'A. Terzis'

_publ_section_title
;
 A New Dinuclear Vanadium(V)-Citrate Complex from Aqueous Solutions.
 Synthetic, Structural, Spectroscopic, and pH-Dependent Studies in
 Relevance to Aqueous Vanadium(V)-Citrate Speciation
;
_journal_name_full 'Inorganic Chemistry'
_journal_page_first 3850
_journal_page_last 3858
_journal_paper_doi 10.1021/ic010971v
_journal_volume 41
_journal_year 2002
_chemical_formula_sum 'C12 H21.2 K4 O23.6 V2'
_chemical_formula_weight 801.37
_chemical_name_systematic
;
  ?
;
_space_group_IT_number 2
_symmetry_cell_setting triclinic
_symmetry_space_group_name_Hall '-P 1'
_symmetry_space_group_name_H-M 'P -1'
_atom_sites_solution_hydrogens geom
_atom_sites_solution_primary direct
_atom_sites_solution_secondary difmap
_audit_creation_method SHELXL
_cell_angle_alpha 78.60(1)
_cell_angle_beta 86.16(1)
_cell_angle_gamma 69.87(1)
_cell_formula_units_Z 2
_cell_length_a 11.093(4)
_cell_length_b 9.186(3)
_cell_length_c 15.503(5)
_cell_measurement_reflns_used 25
_cell_measurement_temperature 298
_cell_measurement_theta_max 11.7
_cell_measurement_theta_min 5.4
_cell_volume 1454.0(9)
_computing_cell_refinement 'Program LEAST (UCLA Crystallographic package, C.E.Strouse 1994)'
_computing_data_collection 'Program COLLECT (UCLA Crystallographic package, C.E.Strouse 1994)'
_computing_data_reduction 'Program REDUCE (UCLA Crystallographic package, C.E.Strouse 1994)'
_computing_molecular_graphics ORTEP
_computing_structure_refinement 'SHELXL-93 (Sheldrick, 1993)'
_computing_structure_solution 'SHELXS-86 (Sheldrick, 1990)'
_diffrn_ambient_temperature 298
_diffrn_measurement_device 'Crystal Logic Dual Goniometer'
_diffrn_measurement_method 'theta-2theta scans'
_diffrn_radiation_monochromator graphite
_diffrn_radiation_source 'fine-focus sealed tube'
_diffrn_radiation_type MoK\a
_diffrn_radiation_wavelength 0.71073
_diffrn_reflns_av_R_equivalents 0.0101
_diffrn_reflns_av_sigmaI/netI 0.0424
_diffrn_reflns_limit_h_max 13
_diffrn_reflns_limit_h_min -13
_diffrn_reflns_limit_k_max 10
_diffrn_reflns_limit_k_min -10
_diffrn_reflns_limit_l_max 18
_diffrn_reflns_limit_l_min 0
_diffrn_reflns_number 5292
_diffrn_reflns_theta_max 25.00
_diffrn_reflns_theta_min 2.37
_diffrn_standards_decay_% -2.9
_diffrn_standards_interval_count 97
_diffrn_standards_number 3
_exptl_absorpt_coefficient_mu 1.309
_exptl_crystal_colour colorless
_exptl_crystal_density_diffrn 1.830
_exptl_crystal_density_meas 1.81
_exptl_crystal_density_method 'floating method'
_exptl_crystal_description parallelipiped
_exptl_crystal_F_000 808
_exptl_crystal_size_max 0.50
_exptl_crystal_size_mid 0.40
_exptl_crystal_size_min 0.30
_refine_diff_density_max 1.310
_refine_diff_density_min -1.055
_refine_diff_density_rms 0.094
_refine_ls_extinction_method none
_refine_ls_goodness_of_fit_all 1.063
_refine_ls_goodness_of_fit_obs 1.082
_refine_ls_matrix_type full
_refine_ls_number_parameters 448
_refine_ls_number_reflns 5088
_refine_ls_number_restraints 0
_refine_ls_restrained_S_all 1.063
_refine_ls_restrained_S_obs 1.082
_refine_ls_R_factor_all 0.0553
_refine_ls_R_factor_obs 0.0510
_refine_ls_shift/esd_max -0.701
_refine_ls_shift/esd_mean 0.011
_refine_ls_structure_factor_coef Fsqd
_refine_ls_weighting_details 'w=1/[\s^2^(Fo^2^)+(0.0701P)^2^+2.8676P] where P=(Fo^2^+2Fc^2^)/3'
_refine_ls_weighting_scheme calc
_refine_ls_wR_factor_all 0.1442
_refine_ls_wR_factor_obs 0.1392
_reflns_number_observed 4619
_reflns_number_total 5088
_reflns_observed_criterion >2sigma(I)
_cod_data_source_file ic010971v.cif
_cod_data_source_block shel93
_cod_depositor_comments
;
The following automatic conversions were performed:

'_refine_ls_weighting_scheme' value 'calc
w=1/[\s^2^(Fo^2^)+(0.0701P)^2^+2.8676P] where P=(Fo^2^+2Fc^2^)/3' was
changed to 'calc'. New tag '_refine_ls_weighting_details' was
created. The value of the new tag was set to
'w=1/[\s^2^(Fo^2^)+(0.0701P)^2^+2.8676P] where P=(Fo^2^+2Fc^2^)/3'.

Automatic conversion script
Id: cif_fix_values 3143 2015-03-26 13:38:13Z robertas 
;
_cod_original_cell_volume 1454.0(8)
_cod_original_formula_sum 'C12 H21.20 K4 O23.60 V2'
_cod_database_code 4318229

loop_
_symmetry_equiv_pos_as_xyz
'x, y, z'
'-x, -y, -z'

loop_
_atom_site_aniso_label
_atom_site_aniso_U_11
_atom_site_aniso_U_22
_atom_site_aniso_U_33
_atom_site_aniso_U_23
_atom_site_aniso_U_13
_atom_site_aniso_U_12
V1 0.0263(3) 0.0233(3) 0.0265(3) -0.0069(2) 0.0020(2) -0.0070(2)
K1 0.0525(6) 0.0577(6) 0.0501(5) -0.0218(4) 0.0013(4) -0.0112(5)
K2 0.1412(13) 0.0423(6) 0.1055(11) -0.0285(6) -0.0857(10) 0.0108(7)
O3 0.0249(11) 0.0237(11) 0.0251(11) -0.0045(9) 0.0032(9) -0.0095(9)
O5 0.0345(13) 0.0254(12) 0.0336(12) -0.0059(9) -0.0021(10) -0.0109(10)
O8 0.061(2) 0.046(2) 0.0336(14) -0.0163(12) 0.0106(12) -0.0257(14)
O9 0.0310(13) 0.0315(13) 0.069(2) -0.0052(13) -0.0029(13) -0.0041(11)
C1 0.029(2) 0.037(2) 0.029(2) -0.0011(15) -0.0086(14) -0.0094(15)
O1 0.048(2) 0.049(2) 0.0346(14) -0.0028(12) -0.0208(12) 0.0023(13)
O2 0.062(2) 0.050(2) 0.0346(15) -0.0105(13) -0.0146(13) 0.0023(15)
C2 0.025(2) 0.037(2) 0.027(2) -0.0007(15) -0.0047(13) -0.0087(15)
C3 0.023(2) 0.030(2) 0.022(2) 0.0009(12) -0.0025(12) -0.0110(13)
C4 0.031(2) 0.030(2) 0.025(2) 0.0028(13) -0.0091(13) -0.0134(14)
O4 0.0456(15) 0.0370(14) 0.047(2) -0.0010(12) -0.0019(12) -0.0234(12)
C5 0.027(2) 0.038(2) 0.022(2) -0.0021(14) -0.0010(13) -0.008(2)
C6 0.031(2) 0.030(2) 0.025(2) -0.0021(13) -0.0045(13) -0.0116(14)
O6 0.047(2) 0.047(2) 0.0278(13) -0.0083(11) -0.0143(12) -0.0003(13)
O7 0.0346(14) 0.047(2) 0.0342(13) -0.0102(12) -0.0093(11) -0.0035(12)
V2 0.0409(4) 0.0400(4) 0.0369(4) -0.0092(3) 0.0041(3) -0.0193(3)
K3 0.0405(6) 0.0739(8) 0.1271(12) -0.0310(8) -0.0120(6) -0.0200(5)
K4 0.0994(9) 0.0648(7) 0.0535(6) -0.0070(5) -0.0026(6) -0.0336(7)
O13 0.0365(13) 0.0388(13) 0.0257(12) -0.0024(10) 0.0006(10) -0.0189(11)
O15 0.0413(14) 0.048(2) 0.0348(14) -0.0114(12) 0.0018(11) -0.0141(12)
O19 0.079(2) 0.039(2) 0.090(3) -0.002(2) 0.029(2) -0.015(2)
O18 0.057(2) 0.110(3) 0.052(2) -0.037(2) 0.009(2) -0.047(2)
C11 0.033(2) 0.045(2) 0.031(2) 0.004(2) -0.0059(14) -0.016(2)
O11 0.062(2) 0.053(2) 0.057(2) 0.0054(14) -0.032(2) -0.023(2)
O12 0.057(2) 0.045(2) 0.040(2) 0.0055(13) -0.0230(14) -0.0154(14)
C12 0.038(2) 0.048(2) 0.027(2) 0.006(2) -0.007(2) -0.023(2)
C13 0.031(2) 0.044(2) 0.023(2) 0.0037(14) -0.0046(13) -0.018(2)
C14 0.033(2) 0.054(2) 0.026(2) -0.001(2) -0.0061(15) -0.014(2)
O14 0.041(2) 0.078(2) 0.038(2) -0.0102(14) 0.0080(12) -0.0245(15)
C15 0.037(2) 0.047(2) 0.028(2) 0.002(2) -0.010(2) -0.018(2)
C16 0.043(2) 0.046(2) 0.035(2) 0.002(2) -0.016(2) -0.016(2)
O16 0.066(2) 0.053(2) 0.037(2) -0.0049(13) -0.0294(14) -0.0032(15)
O17 0.154(4) 0.048(2) 0.083(3) 0.007(2) -0.078(3) -0.027(2)
OW1 0.076(2) 0.072(2) 0.056(2) -0.012(2) 0.011(2) -0.035(2)
OW2 0.088(3) 0.063(2) 0.064(2) -0.028(2) -0.022(2) 0.012(2)
OW3 0.108(4) 0.066(3) 0.114(4) -0.016(2) 0.003(3) -0.022(3)
OW4 0.125(4) 0.103(4) 0.097(4) -0.052(3) 0.031(3) -0.042(3)
OW5 0.174(7) 0.065(4) 0.076(4) -0.034(3) -0.056(5) 0.040(4)
OW6 0.140(7) 0.072(4) 0.071(4) -0.025(4) 0.024(4) -0.034(5)
OW7 0.071(8) 0.043(6) 0.146(14) -0.024(7) -0.004(8) -0.025(6)

loop_
_atom_site_label
_atom_site_type_symbol
_atom_site_fract_x
_atom_site_fract_y
_atom_site_fract_z
_atom_site_U_iso_or_equiv
_atom_site_thermal_displace_type
_atom_site_occupancy
_atom_site_calc_flag
_atom_site_refinement_flags
_atom_site_disorder_group
V1 V 0.57025(5) 0.33359(6) 0.46721(4) 0.0255(2) Uani 1 d . .
K1 K 0.80009(10) 0.09049(12) 0.33474(7) 0.0538(3) Uani 1 d . .
K2 K 0.4140(2) 0.10421(14) 0.35992(11) 0.1011(6) Uani 1 d . .
O3 O 0.5804(2) 0.5440(2) 0.46590(14) 0.0244(5) Uani 1 d . .
O5 O 0.5180(2) 0.8202(3) 0.4924(2) 0.0308(5) Uani 1 d . .
O8 O 0.5679(3) 0.3336(3) 0.3619(2) 0.0441(7) Uani 1 d . .
O9 O 0.7128(3) 0.2232(3) 0.5024(2) 0.0462(7) Uani 1 d . .
C1 C 0.8187(3) 0.5121(4) 0.5604(2) 0.0324(7) Uani 1 d . .
O1 O 0.9068(3) 0.3880(3) 0.5983(2) 0.0484(7) Uani 1 d . .
O2 O 0.7515(3) 0.6159(4) 0.5990(2) 0.0534(8) Uani 1 d . .
C2 C 0.8050(3) 0.5258(5) 0.4621(2) 0.0308(7) Uani 1 d . .
C3 C 0.6693(3) 0.6174(4) 0.4254(2) 0.0253(7) Uani 1 d . .
C4 C 0.6213(3) 0.7850(4) 0.4460(2) 0.0285(7) Uani 1 d . .
O4 O 0.6782(3) 0.8775(3) 0.4172(2) 0.0417(6) Uani 1 d . .
C5 C 0.6735(3) 0.6281(5) 0.3258(2) 0.0301(7) Uani 1 d . .
C6 C 0.5503(3) 0.7244(4) 0.2764(2) 0.0287(7) Uani 1 d . .
O6 O 0.5500(3) 0.7040(3) 0.1966(2) 0.0437(7) Uani 1 d . .
O7 O 0.4609(2) 0.8171(3) 0.3101(2) 0.0404(6) Uani 1 d . .
V2 V 0.96412(6) 0.14099(8) 0.05558(4) 0.0377(2) Uani 1 d . .
K3 K 0.79029(10) 0.1370(2) 0.72682(11) 0.0780(4) Uani 1 d . .
K4 K 0.34814(14) 0.49864(15) 0.07668(8) 0.0715(3) Uani 1 d . .
O13 O 1.0808(2) 0.0428(3) -0.03463(15) 0.0326(5) Uani 1 d . .
O15 O 1.1857(3) -0.1512(3) -0.1338(2) 0.0410(6) Uani 1 d . .
O19 O 0.9089(4) 0.3219(4) 0.0031(3) 0.0737(11) Uani 1 d . .
O18 O 1.0667(3) 0.1300(5) 0.1287(2) 0.0650(10) Uani 1 d . .
C11 C 1.0459(4) 0.2608(5) -0.2164(2) 0.0367(8) Uani 1 d . .
O11 O 1.0270(3) 0.1474(4) -0.2352(2) 0.0570(8) Uani 1 d . .
O12 O 1.0005(3) 0.4023(3) -0.2626(2) 0.0488(7) Uani 1 d . .
C12 C 1.1300(4) 0.2483(5) -0.1407(2) 0.0371(8) Uani 1 d . .
C13 C 1.1814(3) 0.0824(4) -0.0839(2) 0.0325(8) Uani 1 d . .
C14 C 1.2370(4) -0.0410(5) -0.1427(2) 0.0385(8) Uani 1 d . .
O14 O 1.3220(3) -0.0318(4) -0.1958(2) 0.0520(7) Uani 1 d . .
C15 C 1.2854(4) 0.0794(5) -0.0225(3) 0.0371(8) Uani 1 d . .
C16 C 1.3445(4) -0.0766(5) 0.0390(3) 0.0414(9) Uani 1 d . .
O16 O 1.3874(3) -0.0644(4) 0.1113(2) 0.0556(8) Uani 1 d . .
O17 O 1.3564(5) -0.2009(4) 0.0191(3) 0.096(2) Uani 1 d . .
HO12 H 0.9661(97) 0.4037(117) -0.3140(67) 0.158(37) Uiso 1 d . .
HO16 H 1.4890(75) -0.2320(90) 0.1645(51) 0.109(25) Uiso 1 d . .
H2A H 0.8321(41) 0.4312(56) 0.4487(28) 0.039(11) Uiso 1 d . .
H2B H 0.8613(45) 0.5811(54) 0.4338(30) 0.046(12) Uiso 1 d . .
H5A H 0.6982(37) 0.5432(50) 0.3151(25) 0.025(10) Uiso 1 d . .
H5B H 0.7387(38) 0.6870(47) 0.3031(26) 0.033(10) Uiso 1 d . .
H12A H 1.0825(41) 0.3164(50) -0.1068(29) 0.035(11) Uiso 1 d . .
H12B H 1.1996(43) 0.2742(50) -0.1669(29) 0.040(11) Uiso 1 d . .
H15A H 1.2499(43) 0.1536(54) 0.0118(30) 0.040(11) Uiso 1 d . .
H15B H 1.3487(48) 0.0770(55) -0.0564(32) 0.046(13) Uiso 1 d . .
OW1 O 0.6704(4) 0.4473(5) 0.7527(3) 0.0662(9) Uani 1 d . .
OW2 O 0.6069(4) 0.4593(6) 0.1022(3) 0.0782(13) Uani 1 d . .
OW3 O 0.4120(5) 0.1940(5) 0.1775(4) 0.0982(14) Uani 1 d . .
OW4 O 0.9338(6) 0.3165(7) 0.2630(4) 0.104(2) Uani 1 d . .
OW5 O 0.9621(9) -0.1163(7) 0.4646(4) 0.121(3) Uani 0.70 d P .
OW6 O 0.1541(9) 0.0941(9) 0.3647(5) 0.095(2) Uani 0.60 d P .
OW7 O 0.1465(13) 0.3918(14) 0.1005(12) 0.084(4) Uani 0.30 d P .
HW1A H 0.7005(63) 0.5053(77) 0.7085(44) 0.084(20) Uiso 1 d . .
HW2A H 0.6145(61) 0.5093(77) 0.1405(45) 0.077(19) Uiso 1 d . .
HW2B H 0.6620(56) 0.3791(72) 0.1172(36) 0.057(16) Uiso 1 d . .
HW3A H 0.3032(27) 0.2193(31) 0.1782(17) 0.000(6) Uiso 1 d . .
HW4A H 0.9757(133) 0.3331(164) 0.2138(89) 0.232(62) Uiso 1 d . .

loop_
_atom_type_symbol
_atom_type_description
_atom_type_scat_dispersion_real
_atom_type_scat_dispersion_imag
_atom_type_scat_source
C C 0.0033 0.0016 'International Tables Vol C Tables 4.2.6.8 and 6.1.1.4'
H H 0.0000 0.0000 'International Tables Vol C Tables 4.2.6.8 and 6.1.1.4'
O O 0.0106 0.0060 'International Tables Vol C Tables 4.2.6.8 and 6.1.1.4'
K K 0.2009 0.2494 'International Tables Vol C Tables 4.2.6.8 and 6.1.1.4'
V V 0.3005 0.5294 'International Tables Vol C Tables 4.2.6.8 and 6.1.1.4'

loop_
_geom_angle_atom_site_label_1
_geom_angle_atom_site_label_2
_geom_angle_atom_site_label_3
_geom_angle
_geom_angle_site_symmetry_1
_geom_angle_site_symmetry_3
_geom_angle_publ_flag
O9 V1 O8 106.9(2) . . ?
O9 V1 O5 98.08(12) . 2_666 ?
O8 V1 O5 97.55(12) . 2_666 ?
O9 V1 O3 100.25(12) . . ?
O8 V1 O3 101.16(12) . . ?
O5 V1 O3 148.61(10) 2_666 . ?
O9 V1 O3 129.11(13) . 2_666 ?
O8 V1 O3 123.96(13) . 2_666 ?
O5 V1 O3 77.75(9) 2_666 2_666 ?
O3 V1 O3 70.91(10) . 2_666 ?
O9 V1 K1 57.57(12) . . ?
O8 V1 K1 50.28(11) . . ?
O5 V1 K1 94.69(8) 2_666 . ?
O3 V1 K1 116.65(7) . . ?
O3 V1 K1 170.22(7) 2_666 . ?
O9 V1 K2 110.77(11) . . ?
O8 V1 K2 54.06(10) . . ?
O5 V1 K2 43.57(8) 2_666 . ?
O3 V1 K2 144.46(7) . . ?
O3 V1 K2 100.46(7) 2_666 . ?
K1 V1 K2 69.77(4) . . ?
OW5 K1 O4 73.0(2) . 1_545 ?
OW5 K1 O8 125.5(2) . . ?
O4 K1 O8 86.47(9) 1_545 . ?
OW5 K1 O14 130.2(2) . 2_755 ?
O4 K1 O14 75.00(9) 1_545 2_755 ?
O8 K1 O14 88.93(9) . 2_755 ?
OW5 K1 OW4 103.5(3) . . ?
O4 K1 OW4 175.15(13) 1_545 . ?
O8 K1 OW4 92.99(13) . . ?
O14 K1 OW4 109.82(13) 2_755 . ?
OW5 K1 O11 78.23(14) . 2_755 ?
O4 K1 O11 91.49(9) 1_545 2_755 ?
O8 K1 O11 153.89(9) . 2_755 ?
O14 K1 O11 65.48(9) 2_755 2_755 ?
OW4 K1 O11 91.11(12) . 2_755 ?
OW5 K1 O9 74.33(14) . . ?
O4 K1 O9 81.14(8) 1_545 . ?
O8 K1 O9 52.55(8) . . ?
O14 K1 O9 135.81(9) 2_755 . ?
OW4 K1 O9 94.70(11) . . ?
O11 K1 O9 152.55(8) 2_755 . ?
OW5 K1 O15 133.5(2) . 2_755 ?
O4 K1 O15 117.84(8) 1_545 2_755 ?
O8 K1 O15 100.86(8) . 2_755 ?
O14 K1 O15 44.05(8) 2_755 2_755 ?
OW4 K1 O15 67.00(12) . 2_755 ?
O11 K1 O15 57.48(8) 2_755 2_755 ?
O9 K1 O15 148.29(8) . 2_755 ?
OW5 K1 C14 128.04(14) . 2_755 ?
O4 K1 C14 93.87(10) 1_545 2_755 ?
O8 K1 C14 102.65(9) . 2_755 ?
O14 K1 C14 22.63(9) 2_755 2_755 ?
OW4 K1 C14 90.96(13) . 2_755 ?
O11 K1 C14 51.47(9) 2_755 2_755 ?
O9 K1 C14 154.76(9) . 2_755 ?
O15 K1 C14 24.05(9) 2_755 2_755 ?
OW5 K1 V1 99.47(15) . . ?
O4 K1 V1 80.03(7) 1_545 . ?
O8 K1 V1 26.26(6) . . ?
O14 K1 V1 111.38(7) 2_755 . ?
OW4 K1 V1 97.38(10) . . ?
O11 K1 V1 171.51(7) 2_755 . ?
O9 K1 V1 26.63(5) . . ?
O15 K1 V1 126.41(6) 2_755 . ?
C14 K1 V1 128.18(8) 2_755 . ?
OW5 K1 K2 115.0(2) . . ?
O4 K1 K2 45.44(6) 1_545 . ?
O8 K1 K2 47.87(6) . . ?
O14 K1 K2 59.55(6) 2_755 . ?
OW4 K1 K2 136.18(13) . . ?
O11 K1 K2 115.84(7) 2_755 . ?
O9 K1 K2 77.16(6) . . ?
O15 K1 K2 97.87(6) 2_755 . ?
C14 K1 K2 81.74(7) 2_755 . ?
V1 K1 K2 57.52(3) . . ?
OW5 K1 K3 60.5(2) . 2_756 ?
O4 K1 K3 113.94(7) 1_545 2_756 ?
O8 K1 K3 158.91(7) . 2_756 ?
O14 K1 K3 101.06(7) 2_755 2_756 ?
OW4 K1 K3 66.21(12) . 2_756 ?
O11 K1 K3 37.89(6) 2_755 2_756 ?
O9 K1 K3 122.65(6) . 2_756 ?
O15 K1 K3 74.98(6) 2_755 2_756 ?
C14 K1 K3 82.05(7) 2_755 2_756 ?
V1 K1 K3 147.22(3) . 2_756 ?
K2 K1 K3 152.39(4) . 2_756 ?
O5 K2 O2 65.92(8) 2_666 2_666 ?
O5 K2 O7 131.60(8) 2_666 1_545 ?
O2 K2 O7 151.56(12) 2_666 1_545 ?
O5 K2 OW3 140.27(14) 2_666 . ?
O2 K2 OW3 98.72(12) 2_666 . ?
O7 K2 OW3 79.40(12) 1_545 . ?
O5 K2 O5 69.92(8) 2_666 1_545 ?
O2 K2 O5 122.63(10) 2_666 1_545 ?
O7 K2 O5 62.46(8) 1_545 1_545 ?
OW3 K2 O5 138.43(12) . 1_545 ?
O5 K2 OW6 114.1(2) 2_666 . ?
O2 K2 OW6 71.9(2) 2_666 . ?
O7 K2 OW6 79.9(2) 1_545 . ?
OW3 K2 OW6 93.1(2) . . ?
O5 K2 OW6 95.7(2) 1_545 . ?
O5 K2 O4 71.48(8) 2_666 1_545 ?
O2 K2 O4 136.52(9) 2_666 1_545 ?
O7 K2 O4 68.70(8) 1_545 1_545 ?
OW3 K2 O4 108.67(14) . 1_545 ?
O5 K2 O4 43.83(7) 1_545 1_545 ?
OW6 K2 O4 136.9(2) . 1_545 ?
O5 K2 O8 54.49(7) 2_666 . ?
O2 K2 O8 70.94(10) 2_666 . ?
O7 K2 O8 136.48(11) 1_545 . ?
OW3 K2 O8 86.16(13) . . ?
O5 K2 O8 109.69(8) 1_545 . ?
OW6 K2 O8 142.2(2) . . ?
O4 K2 O8 77.77(9) 1_545 . ?
O5 K2 C4 77.82(8) 2_666 1_545 ?
O2 K2 C4 141.33(10) 2_666 1_545 ?
O7 K2 C4 55.14(8) 1_545 1_545 ?
OW3 K2 C4 118.28(13) . 1_545 ?
O5 K2 C4 24.19(8) 1_545 1_545 ?
OW6 K2 C4 114.1(2) . 1_545 ?
O4 K2 C4 22.79(8) 1_545 1_545 ?
O8 K2 C4 99.13(9) . 1_545 ?
O5 K2 C4 22.02(8) 2_666 2_666 ?
O2 K2 C4 52.90(8) 2_666 2_666 ?
O7 K2 C4 133.15(10) 1_545 2_666 ?
OW3 K2 C4 147.42(12) . 2_666 ?
O5 K2 C4 72.73(8) 1_545 2_666 ?
OW6 K2 C4 92.1(2) . 2_666 ?
O4 K2 C4 88.74(9) 1_545 2_666 ?
O8 K2 C4 70.47(8) . 2_666 ?
C4 K2 C4 88.44(10) 1_545 2_666 ?
O5 K2 V1 29.62(5) 2_666 . ?
O2 K2 V1 64.81(8) 2_666 . ?
O7 K2 V1 142.61(7) 1_545 . ?
OW3 K2 V1 110.79(12) . . ?
O5 K2 V1 92.25(6) 1_545 . ?
OW6 K2 V1 132.78(15) . . ?
O4 K2 V1 74.02(6) 1_545 . ?
O8 K2 V1 24.91(5) . . ?
C4 K2 V1 90.23(7) 1_545 . ?
C4 K2 V1 46.60(6) 2_666 . ?
O5 K2 K3 143.42(9) 2_666 2_656 ?
O2 K2 K3 110.04(9) 2_666 2_656 ?
O7 K2 K3 41.73(6) 1_545 2_656 ?
OW3 K2 K3 75.59(11) . 2_656 ?
O5 K2 K3 85.51(6) 1_545 2_656 ?
OW6 K2 K3 40.13(14) . 2_656 ?
O4 K2 K3 109.11(6) 1_545 2_656 ?
O8 K2 K3 161.70(8) . 2_656 ?
C4 K2 K3 90.86(7) 1_545 2_656 ?
C4 K2 K3 125.46(9) 2_666 2_656 ?
V1 K2 K3 171.95(7) . 2_656 ?
C3 O3 V1 131.5(2) . . ?
C3 O3 V1 119.3(2) . 2_666 ?
V1 O3 V1 109.09(10) . 2_666 ?
C4 O5 V1 121.1(2) . 2_666 ?
C4 O5 K2 105.1(2) . 2_666 ?
V1 O5 K2 106.81(11) 2_666 2_666 ?
C4 O5 K2 88.0(2) . 1_565 ?
V1 O5 K2 123.69(11) 2_666 1_565 ?
K2 O5 K2 110.07(8) 2_666 1_565 ?
V1 O8 K1 103.46(14) . . ?
V1 O8 K2 101.03(12) . . ?
K1 O8 K2 90.02(9) . . ?
V1 O9 K1 95.80(14) . . ?
O2 C1 O1 123.4(3) . . ?
O2 C1 C2 121.2(3) . . ?
O1 C1 C2 115.3(3) . . ?
C1 O1 K3 112.7(2) . . ?
C1 O2 K2 164.4(3) . 2_666 ?
C1 C2 C3 115.0(3) . . ?
O3 C3 C5 111.7(3) . . ?
O3 C3 C2 110.9(3) . . ?
C5 C3 C2 108.4(3) . . ?
O3 C3 C4 106.1(2) . . ?
C5 C3 C4 109.1(3) . . ?
C2 C3 C4 110.6(3) . . ?
O4 C4 O5 123.8(3) . . ?
O4 C4 C3 120.5(3) . . ?
O5 C4 C3 115.7(3) . . ?
O4 C4 K2 73.0(2) . 1_565 ?
O5 C4 K2 67.8(2) . 1_565 ?
C3 C4 K2 133.6(2) . 1_565 ?
O4 C4 K2 90.9(2) . 2_666 ?
O5 C4 K2 52.9(2) . 2_666 ?
C3 C4 K2 128.9(2) . 2_666 ?
K2 C4 K2 91.56(10) 1_565 2_666 ?
C4 O4 K1 174.4(2) . 1_565 ?
C4 O4 K2 84.2(2) . 1_565 ?
K1 O4 K2 93.08(9) 1_565 1_565 ?
C6 C5 C3 116.5(3) . . ?
O7 C6 O6 124.0(3) . . ?
O7 C6 C5 121.7(3) . . ?
O6 C6 C5 114.3(3) . . ?
C6 O7 K3 121.2(2) . 2_666 ?
C6 O7 K2 136.1(2) . 1_565 ?
K3 O7 K2 96.36(9) 2_666 1_565 ?
O19 V2 O18 108.5(2) . . ?
O19 V2 O13 99.9(2) . . ?
O18 V2 O13 100.79(14) . . ?
O19 V2 O15 96.4(2) . 2_755 ?
O18 V2 O15 98.41(14) . 2_755 ?
O13 V2 O15 149.27(11) . 2_755 ?
O19 V2 O13 127.0(2) . 2_755 ?
O18 V2 O13 124.5(2) . 2_755 ?
O13 V2 O13 71.17(11) . 2_755 ?
O15 V2 O13 78.20(11) 2_755 2_755 ?
OW6 K3 O7 84.6(2) 2_656 2_666 ?
OW6 K3 O11 104.3(2) 2_656 1_556 ?
O7 K3 O11 169.80(11) 2_666 1_556 ?
OW6 K3 OW1 154.0(2) 2_656 . ?
O7 K3 OW1 79.24(10) 2_666 . ?
O11 K3 OW1 90.66(11) 1_556 . ?
OW6 K3 O18 82.8(2) 2_656 2_756 ?
O7 K3 O18 120.00(10) 2_666 2_756 ?
O11 K3 O18 66.82(9) 1_556 2_756 ?
OW1 K3 O18 122.95(12) . 2_756 ?
OW6 K3 O16 108.1(2) 2_656 2_756 ?
O7 K3 O16 62.81(8) 2_666 2_756 ?
O11 K3 O16 117.59(10) 1_556 2_756 ?
OW1 K3 O16 82.38(11) . 2_756 ?
O18 K3 O16 66.30(9) 2_756 2_756 ?
OW6 K3 O1 101.5(2) 2_656 . ?
O7 K3 O1 113.49(9) 2_666 . ?
O11 K3 O1 60.43(8) 1_556 . ?
OW1 K3 O1 67.40(10) . . ?
O18 K3 O1 126.49(8) 2_756 . ?
O16 K3 O1 149.41(9) 2_756 . ?
OW6 K3 K2 44.9(2) 2_656 2_656 ?
O7 K3 K2 41.91(6) 2_666 2_656 ?
O11 K3 K2 147.99(9) 1_556 2_656 ?
OW1 K3 K2 121.03(9) . 2_656 ?
O18 K3 K2 95.92(7) 2_756 2_656 ?
O16 K3 K2 74.70(7) 2_756 2_656 ?
O1 K3 K2 124.64(7) . 2_656 ?
OW6 K3 K1 63.0(2) 2_656 2_756 ?
O7 K3 K1 146.59(7) 2_666 2_756 ?
O11 K3 K1 41.45(8) 1_556 2_756 ?
OW1 K3 K1 127.05(9) . 2_756 ?
O18 K3 K1 66.56(7) 2_756 2_756 ?
O16 K3 K1 132.78(7) 2_756 2_756 ?
O1 K3 K1 68.55(6) . 2_756 ?
K2 K3 K1 107.63(5) 2_656 2_756 ?
OW6 K3 K4 170.2(2) 2_656 2_666 ?
O7 K3 K4 90.52(7) 2_666 2_666 ?
O11 K3 K4 81.35(9) 1_556 2_666 ?
OW1 K3 K4 30.91(8) . 2_666 ?
O18 K3 K4 92.36(8) 2_756 2_666 ?
O16 K3 K4 62.11(7) 2_756 2_666 ?
O1 K3 K4 88.28(6) . 2_666 ?
K2 K3 K4 127.86(5) 2_656 2_666 ?
K1 K3 K4 122.72(3) 2_756 2_666 ?
OW7 K4 OW2 105.4(4) . 2_665 ?
OW7 K4 O17 130.8(3) . 1_465 ?
OW2 K4 O17 71.27(14) 2_665 1_465 ?
OW7 K4 OW1 91.8(4) . 2_666 ?
OW2 K4 OW1 159.05(14) 2_665 2_666 ?
O17 K4 OW1 88.54(13) 1_465 2_666 ?
OW7 K4 OW3 67.3(3) . . ?
OW2 K4 OW3 120.1(2) 2_665 . ?
O17 K4 OW3 157.93(15) 1_465 . ?
OW1 K4 OW3 77.21(14) 2_666 . ?
OW7 K4 OW2 151.5(3) . . ?
OW2 K4 OW2 88.34(13) 2_665 . ?
O17 K4 OW2 77.05(15) 1_465 . ?
OW1 K4 OW2 81.56(12) 2_666 . ?
OW3 K4 OW2 84.2(2) . . ?
OW7 K4 O19 56.3(3) . 2_665 ?
OW2 K4 O19 75.57(12) 2_665 2_665 ?
O17 K4 O19 76.34(12) 1_465 2_665 ?
OW1 K4 O19 105.65(12) 2_666 2_665 ?
OW3 K4 O19 123.50(14) . 2_665 ?
OW2 K4 O19 152.18(13) . 2_665 ?
OW7 K4 K4 143.3(3) . 2_665 ?
OW2 K4 K4 44.71(10) 2_665 2_665 ?
O17 K4 K4 67.70(13) 1_465 2_665 ?
OW1 K4 K4 122.78(10) 2_666 2_665 ?
OW3 K4 K4 105.97(12) . 2_665 ?
OW2 K4 K4 43.63(9) . 2_665 ?
O19 K4 K4 116.78(9) 2_665 2_665 ?
OW7 K4 K3 97.2(3) . 2_666 ?
OW2 K4 K3 131.81(11) 2_665 2_666 ?
O17 K4 K3 61.82(11) 1_465 2_666 ?
OW1 K4 K3 31.29(9) 2_666 2_666 ?
OW3 K4 K3 107.74(12) . 2_666 ?
OW2 K4 K3 91.40(9) . 2_666 ?
O19 K4 K3 83.12(9) 2_665 2_666 ?
K4 K4 K3 118.52(5) 2_665 2_666 ?
OW7 K4 K2 71.5(3) . . ?
OW2 K4 K2 145.34(10) 2_665 . ?
O17 K4 K2 137.68(9) 1_465 . ?
OW1 K4 K2 51.54(9) 2_666 . ?
OW3 K4 K2 25.72(11) . . ?
OW2 K4 K2 82.94(10) . . ?
O19 K4 K2 122.89(8) 2_665 . ?
K4 K4 K2 118.77(6) 2_665 . ?
K3 K4 K2 82.07(4) 2_666 . ?
C13 O13 V2 131.7(2) . . ?
C13 O13 V2 119.5(2) . 2_755 ?
V2 O13 V2 108.83(11) . 2_755 ?
C14 O15 V2 119.8(2) . 2_755 ?
C14 O15 K1 82.9(2) . 2_755 ?
V2 O15 K1 129.76(12) 2_755 2_755 ?
V2 O19 K4 129.3(2) . 2_665 ?
V2 O18 K3 131.7(2) . 2_756 ?
O11 C11 O12 122.9(3) . . ?
O11 C11 C12 123.3(3) . . ?
O12 C11 C12 113.7(3) . . ?
C11 O11 K3 125.4(3) . 1_554 ?
C11 O11 K1 127.5(3) . 2_755 ?
K3 O11 K1 100.66(11) 1_554 2_755 ?
C11 C12 C13 114.3(3) . . ?
O13 C13 C15 110.7(3) . . ?
O13 C13 C14 106.5(3) . . ?
C15 C13 C14 110.4(3) . . ?
O13 C13 C12 110.8(3) . . ?
C15 C13 C12 108.3(3) . . ?
C14 C13 C12 110.1(3) . . ?
O14 C14 O15 123.3(4) . . ?
O14 C14 C13 120.9(4) . . ?
O15 C14 C13 115.8(3) . . ?
O14 C14 K1 63.7(2) . 2_755 ?
O15 C14 K1 73.0(2) . 2_755 ?
C13 C14 K1 139.4(2) . 2_755 ?
C14 O14 K1 93.7(2) . 2_755 ?
C16 C15 C13 114.7(3) . . ?
O17 C16 O16 123.4(4) . . ?
O17 C16 C15 122.4(4) . . ?
O16 C16 C15 114.1(4) . . ?
C16 O16 K3 110.8(3) . 2_756 ?
C16 O17 K4 146.0(4) . 1_645 ?
K4 OW1 K3 117.80(15) 2_666 . ?
K4 OW2 K4 91.66(13) 2_665 . ?
K2 OW3 K4 128.4(2) . . ?
K3 OW6 K2 95.0(3) 2_656 . ?

loop_
_geom_bond_atom_site_label_1
_geom_bond_atom_site_label_2
_geom_bond_distance
_geom_bond_site_symmetry_2
_geom_bond_publ_flag
V1 O9 1.618(3) . ?
V1 O8 1.634(3) . ?
V1 O5 1.966(2) 2_666 ?
V1 O3 1.970(2) . ?
V1 O3 2.017(2) 2_666 ?
V1 K1 3.5912(13) . ?
V1 K2 3.808(2) . ?
K1 OW5 2.742(6) . ?
K1 O4 2.809(3) 1_545 ?
K1 O8 2.840(3) . ?
K1 O14 2.849(3) 2_755 ?
K1 OW4 2.955(6) . ?
K1 O11 2.982(4) 2_755 ?
K1 O9 3.047(3) . ?
K1 O15 3.058(3) 2_755 ?
K1 C14 3.172(4) 2_755 ?
K1 K2 4.235(3) . ?
K1 K3 4.427(2) 2_756 ?
K2 O5 2.741(3) 2_666 ?
K2 O2 2.762(3) 2_666 ?
K2 O7 2.762(3) 1_545 ?
K2 OW3 2.784(6) . ?
K2 O5 2.913(3) 1_545 ?
K2 OW6 2.912(10) . ?
K2 O4 3.022(3) 1_545 ?
K2 O8 3.141(3) . ?
K2 C4 3.145(3) 1_545 ?
K2 C4 3.320(4) 2_666 ?
K2 K3 4.110(2) 2_656 ?
O3 C3 1.425(4) . ?
O3 V1 2.017(2) 2_666 ?
O5 C4 1.290(4) . ?
O5 V1 1.966(2) 2_666 ?
O5 K2 2.741(3) 2_666 ?
O5 K2 2.913(3) 1_565 ?
C1 O2 1.225(5) . ?
C1 O1 1.282(4) . ?
C1 C2 1.518(5) . ?
O1 K3 3.294(4) . ?
O2 K2 2.762(3) 2_666 ?
C2 C3 1.533(4) . ?
C3 C5 1.527(4) . ?
C3 C4 1.537(5) . ?
C4 O4 1.224(4) . ?
C4 K2 3.145(3) 1_565 ?
C4 K2 3.320(4) 2_666 ?
O4 K1 2.809(3) 1_565 ?
O4 K2 3.022(3) 1_565 ?
C5 C6 1.508(5) . ?
C6 O7 1.228(4) . ?
C6 O6 1.288(4) . ?
O7 K3 2.753(3) 2_666 ?
O7 K2 2.762(3) 1_565 ?
V2 O19 1.622(3) . ?
V2 O18 1.624(3) . ?
V2 O13 1.974(3) . ?
V2 O15 1.977(3) 2_755 ?
V2 O13 2.005(3) 2_755 ?
K3 OW6 2.659(7) 2_656 ?
K3 O7 2.753(3) 2_666 ?
K3 O11 2.766(3) 1_556 ?
K3 OW1 2.798(4) . ?
K3 O18 3.029(4) 2_756 ?
K3 O16 3.195(4) 2_756 ?
K3 K2 4.110(2) 2_656 ?
K3 K1 4.427(2) 2_756 ?
K3 K4 4.765(2) 2_666 ?
K4 OW7 2.713(13) . ?
K4 OW2 2.758(5) 2_665 ?
K4 O17 2.759(4) 1_465 ?
K4 OW1 2.768(4) 2_666 ?
K4 OW3 2.798(5) . ?
K4 OW2 2.812(5) . ?
K4 O19 2.968(5) 2_665 ?
K4 K4 3.996(3) 2_665 ?
K4 K3 4.765(2) 2_666 ?
O13 C13 1.420(4) . ?
O13 V2 2.005(3) 2_755 ?
O15 C14 1.303(5) . ?
O15 V2 1.977(3) 2_755 ?
O15 K1 3.058(3) 2_755 ?
O19 K4 2.968(5) 2_665 ?
O18 K3 3.029(4) 2_756 ?
C11 O11 1.221(5) . ?
C11 O12 1.298(5) . ?
C11 C12 1.510(5) . ?
O11 K3 2.766(3) 1_554 ?
O11 K1 2.982(4) 2_755 ?
C12 C13 1.537(5) . ?
C13 C15 1.534(5) . ?
C13 C14 1.533(6) . ?
C14 O14 1.223(5) . ?
C14 K1 3.172(4) 2_755 ?
O14 K1 2.849(3) 2_755 ?
C15 C16 1.513(5) . ?
C16 O17 1.203(6) . ?
C16 O16 1.286(5) . ?
O16 K3 3.195(4) 2_756 ?
O17 K4 2.759(4) 1_645 ?
OW1 K4 2.768(4) 2_666 ?
OW2 K4 2.758(5) 2_665 ?
OW6 K3 2.659(7) 2_656 ?
